data_2205359
loop_
_publ_author_name
'Sema \"Ozt\"urk Y\?ild\?ir\?im'
'Mehmet Akkurt'
'Ahmet \,Cetin'
'Ahmet Cans\?iz'
'Memet \,Sekerci'
'Canan  Kazak'

_publ_section_title
;
 4-Phenyl-3-(pyridin-4-yl)-1<i>H</i>-1,2,4-triazole-5(4<i>H</i>)-thione
;
_journal_issue 3
_journal_name_full 'Acta Crystallographica Section E'
_journal_page_first o619
_journal_page_last o621
_journal_paper_doi 10.1107/S1600536805003983
_journal_volume 61
_journal_year 2005
_chemical_formula_iupac 'C13 H10 N4 S'
_chemical_formula_moiety 'C13 H10 N4 S'
_chemical_formula_sum 'C13 H10 N4 S'
_chemical_formula_weight 254.32
_chemical_name_systematic
;
4-Phenyl-3-(pyridin-4-yl)-1H-1,2,4-triazole-5(4H)-thione
;
_space_group_IT_number 60
_symmetry_cell_setting orthorhombic
_symmetry_space_group_name_Hall '-P 2n 2ab'
_symmetry_space_group_name_H-M 'P b c n'
_atom_sites_solution_hydrogens geom
_atom_sites_solution_primary direct
_atom_sites_solution_secondary difmap
_cell_angle_alpha 90
_cell_angle_beta 90
_cell_angle_gamma 90
_cell_formula_units_Z 8
_cell_length_a 11.2958(6)
_cell_length_b 12.7480(8)
_cell_length_c 17.5607(8)
_cell_measurement_reflns_used 2731
_cell_measurement_temperature 296
_cell_measurement_theta_max 27.2
_cell_measurement_theta_min 1.6
_cell_volume 2528.7(2)
_computing_cell_refinement X-AREA
_computing_data_collection 'X-AREA (Stoe & Cie, 2002)'
_computing_data_reduction 'X-RED32 (Stoe & Cie, 2002)'
_computing_molecular_graphics 'ORTEP-3 (Farrugia, 1997)'
_computing_publication_material 'WinGX (Farrugia, 1999)'
_computing_structure_refinement 'SHELXL97 (Sheldrick, 1997)'
_computing_structure_solution 'SHELXS97 (Sheldrick, 1997)'
_diffrn_ambient_temperature 296
_diffrn_detector_area_resol_mean 6.67
_diffrn_measured_fraction_theta_full 0.970
_diffrn_measured_fraction_theta_max 0.970
_diffrn_measurement_device '2-circle goniometer'
_diffrn_measurement_device_type 'Stoe IPDS-II'
_diffrn_measurement_method '\w scans'
_diffrn_radiation_monochromator 'plane graphite'
_diffrn_radiation_type MoK\a
_diffrn_radiation_wavelength 0.71073
_diffrn_reflns_av_R_equivalents 0.067
_diffrn_reflns_av_sigmaI/netI 0.036
_diffrn_reflns_limit_h_max 14
_diffrn_reflns_limit_h_min -14
_diffrn_reflns_limit_k_max 16
_diffrn_reflns_limit_k_min -16
_diffrn_reflns_limit_l_max 22
_diffrn_reflns_limit_l_min -22
_diffrn_reflns_number 23863
_diffrn_reflns_reduction_process ' ?'
_diffrn_reflns_theta_full 27.2
_diffrn_reflns_theta_max 27.2
_diffrn_reflns_theta_min 2.32
_diffrn_standards_number 0
_exptl_absorpt_coefficient_mu 0.24
_exptl_absorpt_correction_T_max 0.947
_exptl_absorpt_correction_T_min 0.915
_exptl_absorpt_correction_type integration
_exptl_absorpt_process_details '(X-RED32; Stoe & Cie, 2002)'
_exptl_crystal_colour yellow
_exptl_crystal_density_diffrn 1.336
_exptl_crystal_density_method 'not measured'
_exptl_crystal_description prism
_exptl_crystal_F_000 1056
_exptl_crystal_size_max 0.50
_exptl_crystal_size_mid 0.42
_exptl_crystal_size_min 0.15
_refine_diff_density_max 0.16
_refine_diff_density_min -0.16
_refine_ls_extinction_coef 0.0087(8)
_refine_ls_extinction_expression FC^*^=KFC[1+0.001XFC^2^\L^3^/SIN(2\Q)]^-1/4^
_refine_ls_extinction_method SHELXL97
_refine_ls_goodness_of_fit_ref 0.90
_refine_ls_hydrogen_treatment constr
_refine_ls_matrix_type full
_refine_ls_number_parameters 164
_refine_ls_number_reflns 2731
_refine_ls_number_restraints 0
_refine_ls_restrained_S_all 0.90
_refine_ls_R_factor_all 0.056
_refine_ls_R_factor_gt 0.031
_refine_ls_shift/su_max 0.001
_refine_ls_shift/su_mean 0.000
_refine_ls_structure_factor_coef Fsqd
_refine_ls_weighting_details 'calc w = 1/[\s^2^(Fo^2^)+(0.0422P)^2^] where P = (Fo^2^+2Fc^2^)/3'
_refine_ls_weighting_scheme calc
_refine_ls_wR_factor_gt 0.071
_refine_ls_wR_factor_ref 0.076
_reflns_number_gt 1779
_reflns_number_total 2731
_reflns_threshold_expression I>2\s(I
_cod_data_source_file sj6046.cif
_cod_data_source_block 3
_cod_depositor_comments
;
The following automatic conversions were performed:
'_symmetry_cell_setting' value 'Orthorhombic' changed to 'orthorhombic'
according to '/home/saulius/struct/CIF-dictionaries/cif_core.dic'
dictionary named 'cif_core.dic' version 2.4.1 from 2010-06-29.

Automatic conversion script
Id: cif_fix_enum 1527 2010-12-29 10:47:43Z saulius 

The following automatic conversions were performed:

'_symmetry_cell_setting' value 'Orthorhombic' changed to
'orthorhombic' according to
/home/saulius/struct/CIF-dictionaries/cif_core.dic dictionary named
'cif_core.dic' version 2.4.1 from 2010-06-29.

Automatic conversion script
Id: cif_fix_values 1715 2011-07-08 13:25:40Z adriana 
;
_cod_database_code 2205359

loop_
_symmetry_equiv_pos_as_xyz
x,y,z
1/2-x,1/2-y,1/2+z
1/2+x,1/2-y,-z
-x,y,1/2-z
-x,-y,-z
1/2+x,1/2+y,1/2-z
1/2-x,1/2+y,z
x,-y,1/2+z

loop_
_atom_site_aniso_label
_atom_site_aniso_U_11
_atom_site_aniso_U_22
_atom_site_aniso_U_33
_atom_site_aniso_U_12
_atom_site_aniso_U_13
_atom_site_aniso_U_23
S1 0.0878(3) 0.0474(2) 0.0417(2) 0.0004(2) 0.0067(2) -0.0092(2)
N1 0.0689(8) 0.0485(7) 0.0288(5) 0.0048(6) 0.0011(5) 0.0003(5)
N2 0.0628(8) 0.0471(6) 0.0333(5) 0.0064(6) 0.0017(5) -0.0013(5)
N3 0.0528(7) 0.0398(6) 0.0322(5) -0.0008(5) -0.0002(5) -0.0009(4)
N4 0.0692(9) 0.0597(8) 0.0353(6) 0.0000(6) 0.0027(6) -0.0043(5)
C1 0.0542(9) 0.0449(7) 0.0331(7) -0.0047(6) 0.0009(6) -0.0003(5)
C2 0.0503(8) 0.0400(7) 0.0328(6) 0.0009(6) -0.0001(6) -0.0009(5)
C3 0.0471(8) 0.0440(7) 0.0327(6) 0.0022(6) -0.0009(6) -0.0006(5)
C4 0.0540(9) 0.0476(8) 0.0366(7) -0.0018(7) 0.0014(6) 0.0000(6)
C5 0.0642(10) 0.0515(8) 0.0418(7) -0.0048(7) 0.0001(7) -0.0085(6)
C6 0.0802(11) 0.0548(9) 0.0385(7) -0.0013(8) 0.0100(8) 0.0048(7)
C7 0.0758(11) 0.0443(8) 0.0405(7) -0.0060(7) 0.0071(7) -0.0004(6)
C8 0.0482(8) 0.0407(6) 0.0377(6) 0.0014(6) 0.0008(6) 0.0007(5)
C9 0.0612(10) 0.0464(8) 0.0666(10) -0.0002(7) -0.0142(8) -0.0055(7)
C10 0.0705(12) 0.0628(11) 0.0797(12) 0.0089(9) -0.0315(10) -0.0039(8)
C11 0.0754(13) 0.0542(10) 0.0760(11) 0.0142(9) -0.0120(9) 0.0114(8)
C12 0.0674(11) 0.0424(8) 0.0725(10) -0.0018(8) 0.0017(9) 0.0078(7)
C13 0.0533(9) 0.0461(8) 0.0508(8) -0.0046(7) -0.0021(7) 0.0010(6)

loop_
_atom_site_label
_atom_site_fract_x
_atom_site_fract_y
_atom_site_fract_z
_atom_site_U_iso_or_equiv
_atom_site_thermal_displace_type
_atom_site_calc_flag
_atom_site_refinement_flags
_atom_site_occupancy
_atom_site_type_symbol
S1 0.06585(5) 0.27073(3) 0.63327(2) 0.05900(10) Uani . . 1.000 S
N1 0.14814(12) 0.08338(9) 0.58496(6) 0.0487(4) Uani . . 1.000 N
N2 0.17094(12) 0.02542(9) 0.52092(6) 0.0477(4) Uani . . 1.000 N
N3 0.10462(11) 0.18385(8) 0.49209(6) 0.0416(3) Uani . . 1.000 N
N4 0.18177(13) -0.00508(10) 0.23423(7) 0.0547(4) Uani . . 1.000 N
C1 0.10752(14) 0.18002(11) 0.57081(7) 0.0441(4) Uani . . 1.000 C
C2 0.14414(13) 0.08834(10) 0.46547(7) 0.0410(4) Uani . . 1.000 C
C3 0.15792(13) 0.05845(10) 0.38488(7) 0.0413(4) Uani . . 1.000 C
C4 0.13490(13) -0.04334(11) 0.36334(7) 0.0461(5) Uani . . 1.000 C
C5 0.14662(15) -0.07144(12) 0.28841(8) 0.0525(5) Uani . . 1.000 C
C6 0.20807(16) 0.09208(12) 0.25568(8) 0.0578(5) Uani . . 1.000 C
C7 0.19641(16) 0.12778(12) 0.32956(8) 0.0535(5) Uani . . 1.000 C
C8 0.05342(13) 0.26765(10) 0.44820(7) 0.0422(4) Uani . . 1.000 C
C9 -0.04240(15) 0.24628(12) 0.40202(10) 0.0581(5) Uani . . 1.000 C
C10 -0.08924(18) 0.32622(15) 0.35869(11) 0.0710(7) Uani . . 1.000 C
C11 -0.04268(18) 0.42544(14) 0.36251(11) 0.0685(7) Uani . . 1.000 C
C12 0.05058(16) 0.44617(12) 0.41024(10) 0.0608(6) Uani . . 1.000 C
C13 0.10026(15) 0.36691(11) 0.45305(8) 0.0501(5) Uani . . 1.000 C
H1 0.15900 0.05970 0.63030 0.0580 Uiso calc R 1.000 H
H4 0.11160 -0.09270 0.39940 0.0550 Uiso calc R 1.000 H
H5 0.12920 -0.14020 0.27470 0.0630 Uiso calc R 1.000 H
H6 0.23580 0.13860 0.21900 0.0690 Uiso calc R 1.000 H
H7 0.21410 0.19700 0.34190 0.0640 Uiso calc R 1.000 H
H9 -0.07470 0.17920 0.40020 0.0700 Uiso calc R 1.000 H
H10 -0.15290 0.31280 0.32660 0.0850 Uiso calc R 1.000 H
H11 -0.07440 0.47880 0.33270 0.0820 Uiso calc R 1.000 H
H12 0.08040 0.51400 0.41370 0.0730 Uiso calc R 1.000 H
H13 0.16450 0.38040 0.48470 0.0600 Uiso calc R 1.000 H

loop_
_atom_type_symbol
_atom_type_description
_atom_type_scat_dispersion_real
_atom_type_scat_dispersion_imag
_atom_type_scat_source
S S 0.1246 0.1234 'International Tables Vol C Tables 4.2.6.8 and 6.1.1.4'
N N 0.0061 0.0033 'International Tables Vol C Tables 4.2.6.8 and 6.1.1.4'
H H 0.0000 0.0000 'International Tables Vol C Tables 4.2.6.8 and 6.1.1.4'
C C 0.0033 0.0016 'International Tables Vol C Tables 4.2.6.8 and 6.1.1.4'

loop_
_geom_angle_atom_site_label_1
_geom_angle_atom_site_label_2
_geom_angle_atom_site_label_3
_geom_angle
_geom_angle_publ_flag
N2 N1 C1 114.12(10) yes
N1 N2 C2 103.82(11) yes
C1 N3 C2 107.46(11) yes
C1 N3 C8 124.82(11) yes
C2 N3 C8 127.18(11) yes
C5 N4 C6 117.12(13) yes
C1 N1 H1 122.9 no
N2 N1 H1 122.9 no
S1 C1 N3 128.91(11) yes
N1 C1 N3 103.07(11) yes
S1 C1 N1 127.97(10) yes
N3 C2 C3 126.03(11) yes
N2 C2 N3 111.54(11) yes
N2 C2 C3 122.43(12) yes
C4 C3 C7 117.95(12) no
C2 C3 C7 122.84(12) no
C2 C3 C4 119.19(11) no
C3 C4 C5 119.48(13) no
N4 C5 C4 123.24(14) yes
N4 C6 C7 123.53(14) yes
C3 C7 C6 118.62(14) no
N3 C8 C9 118.93(12) yes
C9 C8 C13 121.35(13) no
N3 C8 C13 119.72(13) yes
C8 C9 C10 118.68(15) no
C9 C10 C11 120.53(18) no
C10 C11 C12 120.13(17) no
C11 C12 C13 120.30(15) no
C8 C13 C12 118.97(15) no
C3 C4 H4 120.2 no
C5 C4 H4 120.3 no
N4 C5 H5 118.4 no
C4 C5 H5 118.3 no
N4 C6 H6 118.3 no
C7 C6 H6 118.2 no
C3 C7 H7 120.7 no
C6 C7 H7 120.7 no
C8 C9 H9 120.6 no
C10 C9 H9 120.7 no
C9 C10 H10 119.7 no
C11 C10 H10 119.7 no
C10 C11 H11 119.9 no
C12 C11 H11 119.9 no
C11 C12 H12 119.8 no
C13 C12 H12 119.9 no
C8 C13 H13 120.5 no
C12 C13 H13 120.5 no

loop_
_geom_bond_atom_site_label_1
_geom_bond_atom_site_label_2
_geom_bond_distance
_geom_bond_publ_flag
S1 C1 1.6619(14) yes
N1 N2 1.3700(15) yes
N1 C1 1.3379(18) yes
N2 C2 1.2974(17) yes
N3 C1 1.3836(16) yes
N3 C2 1.3785(17) yes
N3 C8 1.4387(17) yes
N4 C5 1.334(2) yes
N4 C6 1.328(2) yes
N1 H1 0.86 no
C2 C3 1.4739(17) no
C3 C7 1.383(2) no
C3 C4 1.3764(19) no
C4 C5 1.3701(19) no
C6 C7 1.381(2) no
C8 C13 1.374(2) no
C8 C9 1.380(2) no
C9 C10 1.378(3) no
C10 C11 1.372(3) no
C11 C12 1.372(3) no
C12 C13 1.379(2) no
C4 H4 0.93 no
C5 H5 0.93 no
C6 H6 0.93 no
C7 H7 0.93 no
C9 H9 0.93 no
C10 H10 0.93 no
C11 H11 0.93 no
C12 H12 0.93 no
C13 H13 0.93 no

loop_
_geom_contact_atom_site_label_1
_geom_contact_atom_site_label_2
_geom_contact_distance
_geom_contact_site_symmetry_2
_geom_contact_publ_flag
S1 C13 3.4162(15) . no
S1 C4 3.6808(15) 5_556 no
S1 H13 3.1628 . no
S1 H6 2.9364 2_555 no
S1 H4 3.0818 5_556 no
S1 H5 3.1992 5_556 no
S1 H5 3.0740 8_555 no
N1 N3 2.1312(15) . no
N1 C10 3.333(2) 3_556 no
N1 C4 3.363(2) 5_556 no
N1 N4 2.8305(16) 8_555 no
N2 N3 2.2128(16) . no
N3 N2 2.2128(16) . no
N4 N1 2.8305(16) 8_554 no
N1 H4 2.9492 5_556 no
N2 H4 2.6964 . no
N2 H13 2.6977 7_545 no
N3 H7 2.9178 . no
N4 H1 1.9703 8_554 no
C1 C4 3.446(2) 5_556 no
C3 C9 3.308(2) . no
C4 S1 3.6808(15) 5_556 no
C4 C1 3.446(2) 5_556 no
C4 C13 3.569(2) 7_545 no
C4 N1 3.363(2) 5_556 no
C5 C5 3.577(2) 4_555 no
C7 C9 3.343(2) . no
C7 C8 3.183(2) . no
C8 C7 3.183(2) . no
C9 C3 3.308(2) . no
C9 C7 3.343(2) . no
C10 N1 3.333(2) 3_456 no
C13 S1 3.4162(15) . no
C13 C4 3.569(2) 7_555 no
C1 H4 2.7639 5_556 no
C1 H13 3.0374 . no
C2 H9 2.9607 . no
C3 H9 3.0572 . no
C3 H12 3.0520 7_545 no
C5 H1 2.7841 8_554 no
C6 H1 2.9831 8_554 no
C8 H7 2.7550 . no
H1 N4 1.9703 8_555 no
H1 C5 2.7841 8_555 no
H1 C6 2.9831 8_555 no
H4 N2 2.6964 . no
H4 S1 3.0818 5_556 no
H4 N1 2.9492 5_556 no
H4 C1 2.7639 5_556 no
H5 S1 3.1992 5_556 no
H5 S1 3.0740 8_554 no
H6 S1 2.9364 2_554 no
H6 H10 2.5396 4_555 no
H7 N3 2.9178 . no
H7 C8 2.7550 . no
H9 C2 2.9607 . no
H9 C3 3.0572 . no
H10 H6 2.5396 4_555 no
H12 C3 3.0520 7_555 no
H13 S1 3.1628 . no
H13 C1 3.0374 . no
H13 N2 2.6977 7_555 no

loop_
_geom_hbond_atom_site_label_D
_geom_hbond_atom_site_label_H
_geom_hbond_atom_site_label_A
_geom_hbond_site_symmetry_A
_geom_hbond_distance_DH
_geom_hbond_distance_HA
_geom_hbond_distance_DA
_geom_hbond_angle_DHA
_geom_hbond_publ_flag
N1 H1 N4 8_555 0.86 1.97 2.8305(16) 179 yes

loop_
_geom_torsion_atom_site_label_1
_geom_torsion_atom_site_label_2
_geom_torsion_atom_site_label_3
_geom_torsion_atom_site_label_4
_geom_torsion
_geom_torsion_publ_flag
C1 N1 N2 C2 0.31(17) no
N2 N1 C1 S1 177.60(12) no
N2 N1 C1 N3 -0.18(17) no
N1 N2 C2 N3 -0.31(16) no
N1 N2 C2 C3 178.63(13) no
C2 N3 C1 S1 -177.77(12) no
C8 N3 C1 N1 172.03(13) no
C8 N3 C1 S1 -5.7(2) no
C2 N3 C1 N1 -0.03(16) no
C1 N3 C2 N2 0.22(17) no
C8 N3 C2 N2 -171.59(13) no
C1 N3 C2 C3 -178.68(14) no
C8 N3 C2 C3 9.5(2) no
C2 N3 C8 C13 -126.34(15) no
C1 N3 C8 C13 63.19(19) no
C1 N3 C8 C9 -116.69(16) yes
C2 N3 C8 C9 53.8(2) no
C6 N4 C5 C4 1.2(2) no
C5 N4 C6 C7 -2.6(3) no
N2 C2 C3 C7 -141.88(16) yes
N2 C2 C3 C4 36.3(2) no
N3 C2 C3 C7 36.9(2) yes
C2 C3 C7 C6 179.14(15) no
C7 C3 C4 C5 -2.3(2) no
C4 C3 C7 C6 1.0(2) no
C2 C3 C4 C5 179.48(14) no
C3 C4 C5 N4 1.3(2) no
N4 C6 C7 C3 1.6(3) no
N3 C8 C9 C10 -178.42(15) no
C13 C8 C9 C10 1.7(2) no
N3 C8 C13 C12 179.60(14) no
C9 C8 C13 C12 -0.5(2) no
C8 C9 C10 C11 -1.1(3) no
C9 C10 C11 C12 -0.6(3) no
C10 C11 C12 C13 1.8(3) no
C11 C12 C13 C8 -1.3(3) no

loop_
_cod_related_entry_id
_cod_related_entry_database
_cod_related_entry_code
1 ChemSpider 597934
